data_2006589
loop_
_publ_author_name
'Udo Steiner'
'Werner Reichelt'

_publ_section_title
;
 A Reinvestigation of Cu~3~Mo~2~O~9~, a Compound Containing Copper(II)
 in Compressed Octahedral Coordination
;
_journal_issue 10
_journal_name_full 'Acta Crystallographica Section C'
_journal_page_first 1371
_journal_page_last 1373
_journal_paper_doi 10.1107/S0108270197005751
_journal_volume 53
_journal_year 1997
_chemical_formula_sum 'Cu3 Mo2 O9'
_chemical_formula_weight 526.50
_chemical_name_systematic Coppermolybdate
_space_group_IT_number 62
_symmetry_cell_setting orthorhombic
_symmetry_space_group_name_Hall '-P 2ac 2n'
_symmetry_space_group_name_H-M 'P n m a'
_audit_creation_method SHELXL93
_cell_angle_alpha 90.000
_cell_angle_beta 90.000
_cell_angle_gamma 90.000
_cell_formula_units_Z 4
_cell_length_a 7.6670(10)
_cell_length_b 6.8620(10)
_cell_length_c 14.608(2)
_cell_measurement_reflns_used 25
_cell_measurement_temperature 293(2)
_cell_measurement_theta_max 14.27
_cell_measurement_theta_min 9.75
_cell_volume 768.54(18)
_computing_cell_refinement 'CAD-4-PC Software'
_computing_data_collection 'CAD-4-PC Software (Enraf Nonius, 1994)'
_computing_data_reduction 'CAD-4-PC Software'
_computing_molecular_graphics 'ATOMS (Dowty, 1995)'
_computing_publication_material SHELXL93
_computing_structure_refinement 'SHELXL93 (Sheldrick, 1993)'
_computing_structure_solution 'SHELXS86 (Sheldrick, 1985)'
_diffrn_ambient_temperature 293(2)
_diffrn_measurement_device 'Enraf Nonius CAD4'
_diffrn_measurement_method \w-2\q
_diffrn_radiation_monochromator graphite
_diffrn_radiation_source 'fine-focus sealed tube'
_diffrn_radiation_type MoK\a
_diffrn_radiation_wavelength 0.71073
_diffrn_reflns_av_R_equivalents 0.0308
_diffrn_reflns_av_sigmaI/netI 0.0317
_diffrn_reflns_limit_h_max 12
_diffrn_reflns_limit_h_min 0
_diffrn_reflns_limit_k_max 11
_diffrn_reflns_limit_k_min -11
_diffrn_reflns_limit_l_max 0
_diffrn_reflns_limit_l_min -23
_diffrn_reflns_number 3371
_diffrn_reflns_theta_max 34.95
_diffrn_reflns_theta_min 3.00
_diffrn_standards_decay_% 1.0
_diffrn_standards_interval_time 120
_diffrn_standards_number 3
_exptl_absorpt_coefficient_mu 11.363
_exptl_absorpt_correction_T_max 0.182
_exptl_absorpt_correction_T_min 0.098
_exptl_absorpt_correction_type
;
empirical, \DF (XEMP; Siemens, 1989)
;
_exptl_crystal_colour 'dark brown'
_exptl_crystal_density_diffrn 4.550
_exptl_crystal_density_meas ?
_exptl_crystal_density_method 'not measured'
_exptl_crystal_description prism
_exptl_crystal_F_000 972
_exptl_crystal_size_max 0.18
_exptl_crystal_size_mid 0.15
_exptl_crystal_size_min 0.15
_refine_diff_density_max 2.101
_refine_diff_density_min -3.282
_refine_ls_extinction_coef 0.0480(15)
_refine_ls_extinction_method 'SHELXL93 (Sheldrick, 1993)'
_refine_ls_goodness_of_fit_all 1.338
_refine_ls_goodness_of_fit_obs 1.344
_refine_ls_matrix_type full
_refine_ls_number_parameters 80
_refine_ls_number_reflns 1799
_refine_ls_number_restraints 0
_refine_ls_restrained_S_all 1.338
_refine_ls_restrained_S_obs 1.344
_refine_ls_R_factor_all 0.0316
_refine_ls_R_factor_obs .0307
_refine_ls_shift/esd_max 0.000
_refine_ls_shift/esd_mean 0.000
_refine_ls_structure_factor_coef Fsqd
_refine_ls_weighting_details 'w = 1/[\s^2^(Fo^2^)+(0.0348P)^2^+0.6979P] where P=(Fo^2^+2Fc^2^)/3'
_refine_ls_weighting_scheme calc
_refine_ls_wR_factor_all 0.0729
_refine_ls_wR_factor_obs .0724
_reflns_number_observed 1762
_reflns_number_total 1799
_reflns_observed_criterion >2sigma(I)
_cod_data_source_file jz1185.cif
_cod_data_source_block default
_cod_depositor_comments
;
The following automatic conversions were performed:
'_geom_bond_publ_flag' value 'Yes' changed to 'yes' according to
'/home/saulius/struct/CIF-dictionaries/cif_core.dic' dictionary named
'cif_core.dic' version 2.4.1 from 2010-06-29 (25
times).

'_geom_bond_publ_flag' value 'No' changed to 'no' according to
'/home/saulius/struct/CIF-dictionaries/cif_core.dic' dictionary named
'cif_core.dic' version 2.4.1 from 2010-06-29 (16 times).

Automatic conversion script
Id: cif_fix_enum 1527 2010-12-29 10:47:43Z saulius 

The following automatic conversions were performed:

'_chemical_melting_point' value 'not measured' was changed to '?' -
the value is undefined or not given.

'_geom_bond_publ_flag' value
'Yes' changed to 'yes' according to
/home/saulius/struct/CIF-dictionaries/cif_core.dic dictionary named
'cif_core.dic' version 2.4.1 from 2010-06-29 (25
times).

'_geom_bond_publ_flag' value 'No' changed to 'no' according
to /home/saulius/struct/CIF-dictionaries/cif_core.dic dictionary
named 'cif_core.dic' version 2.4.1 from 2010-06-29 (16
times).

'_geom_angle_publ_flag' value 'No' changed to 'no' according
to /home/saulius/struct/CIF-dictionaries/cif_core.dic dictionary
named 'cif_core.dic' version 2.4.1 from 2010-06-29 (115 times).

Automatic conversion script
Id: cif_fix_values 1715 2011-07-08 13:25:40Z adriana 

The following automatic conversions were performed:

'_exptl_crystal_density_meas' value 'not measured' was changed to '?'
- the value is perceived as not measured.

Automatic conversion script
Id: cif_fix_values 3008 2015-01-20 13:52:24Z robertas 

The following automatic conversions were performed:

'_refine_ls_weighting_scheme' value '
calc w = 1/[\s^2^(Fo^2^)+(0.0348P)^2^+0.6979P] where
P=(Fo^2^+2Fc^2^)/3' was changed to 'calc'. New tag
'_refine_ls_weighting_details' was created. The value of the new tag
was set to 'w = 1/[\s^2^(Fo^2^)+(0.0348P)^2^+0.6979P] where
P=(Fo^2^+2Fc^2^)/3'.

Automatic conversion script
Id: cif_fix_values 3143 2015-03-26 13:38:13Z robertas 
;
_cod_original_cell_volume 768.5(2)
_cod_database_code 2006589

loop_
_symmetry_equiv_pos_as_xyz
'x, y, z'
'-x+1/2, -y, z+1/2'
'-x, y+1/2, -z'
'x+1/2, -y+1/2, -z+1/2'
'-x, -y, -z'
'x-1/2, y, -z-1/2'
'x, -y-1/2, z'
'-x-1/2, y-1/2, z-1/2'

loop_
_atom_site_aniso_label
_atom_site_aniso_U_11
_atom_site_aniso_U_22
_atom_site_aniso_U_33
_atom_site_aniso_U_12
_atom_site_aniso_U_13
_atom_site_aniso_U_23
Cu1 .0119(2) .0082(2) .0139(2) .00141(11) .00007(10) .00073(11)
Cu2 .0151(2) .0099(2) .0107(2) .000 -.00002(11) .000
Cu3 .0128(2) .0102(2) .0180(2) .000 -.00449(12) .000
Mo1 .01190(12) .00992(13) .01233(13) .000 .00127(7) .000
Mo2 .01325(13) .00971(13) .01174(13) .000 -.00207(7) .000
O1 .0107(8) .0095(8) .0126(8) .000 -.0003(7) .000
O2 .063(3) .027(2) .0117(11) .000 -.0014(13) .000
O3 .0125(10) .030(2) .048(2) .000 .0052(12) .000
O4 .0229(8) .0114(6) .0204(7) -.0014(6) -.0022(6) -.0017(6)
O5 .0192(7) .0113(7) .0234(8) -.0005(6) .0014(6) -.0013(6)
O6 .0296(14) .031(2) .0172(11) .000 -.0033(10) .000
O7 .0148(10) .0261(14) .0286(14) .000 .0073(9) .000

loop_
_atom_site_label
_atom_site_fract_x
_atom_site_fract_y
_atom_site_fract_z
_atom_site_U_iso_or_equiv
_atom_site_thermal_displace_type
_atom_site_calc_flag
_atom_site_refinement_flags
_atom_site_occupancy
_atom_site_disorder_group
_atom_site_type_symbol
Cu1 0 0 0 .01135(10) Uani d S 1 . Cu
Cu2 .16078(5) .7500 .14049(3) .01189(10) Uani d S 1 . Cu
Cu3 .20486(5) .2500 .43590(3) .01366(10) Uani d S 1 . Cu
Mo1 .26232(3) .2500 .16618(2) .01138(9) Uani d S 1 . Mo
Mo2 .15120(3) .7500 .38525(2) .01157(9) Uani d S 1 . Mo
O1 .0902(3) .7500 .0139(2) .0109(3) Uani d S 1 . O
O2 .1973(7) .7500 .2689(2) .0336(8) Uani d S 1 . O
O3 .4294(4) .7500 .0968(3) .0302(7) Uani d S 1 . O
O4 .2446(3) .9624(3) .43560(10) .0183(3) Uani d . 1 . O
O5 .1392(2) .0382(3) .13390(10) .0180(3) Uani d . 1 . O
O6 .2974(5) .2500 .2820(2) .0259(6) Uani d S 1 . O
O7 .4663(4) .2500 .1106(2) .0232(5) Uani d S 1 . O

loop_
_atom_type_symbol
_atom_type_description
_atom_type_scat_dispersion_real
_atom_type_scat_dispersion_imag
_atom_type_scat_source
Mo Mo -1.6832 .6857 'International Tables Vol C Tables 4.2.6.8 and 6.1.1.4'
Cu Cu .3201 1.2651 'International Tables Vol C Tables 4.2.6.8 and 6.1.1.4'
O O .0106 .0060 'International Tables Vol C Tables 4.2.6.8 and 6.1.1.4'

loop_
_geom_angle_atom_site_label_1
_geom_angle_atom_site_label_2
_geom_angle_atom_site_label_3
_geom_angle_site_symmetry_1
_geom_angle_site_symmetry_3
_geom_angle
_geom_angle_publ_flag
O1 Cu1 O1 5_565 1_545 180.0 no
O1 Cu1 O4 5_565 6_546 79.79(8) no
O1 Cu1 O4 1_545 6_546 100.21(8) no
O1 Cu1 O4 5_565 2_564 100.21(8) no
O1 Cu1 O4 1_545 2_564 79.79(8) no
O4 Cu1 O4 6_546 2_564 180.0 no
O1 Cu1 O5 5_565 . 99.45(8) no
O1 Cu1 O5 1_545 . 80.55(8) no
O4 Cu1 O5 6_546 . 93.72(7) no
O4 Cu1 O5 2_564 . 86.28(7) no
O1 Cu1 O5 5_565 5 80.56(8) no
O1 Cu1 O5 1_545 5 99.44(8) no
O4 Cu1 O5 6_546 5 86.28(7) no
O4 Cu1 O5 2_564 5 93.72(7) no
O5 Cu1 O5 . 5 180.0 no
O1 Cu1 Cu2 5_565 1_545 140.22(7) no
O1 Cu1 Cu2 1_545 1_545 39.78(7) no
O4 Cu1 Cu2 6_546 1_545 90.38(5) no
O4 Cu1 Cu2 2_564 1_545 89.62(5) no
O5 Cu1 Cu2 . 1_545 42.39(5) no
O5 Cu1 Cu2 5 1_545 137.61(5) no
O1 Cu1 Cu2 5_565 5_565 39.78(7) no
O1 Cu1 Cu2 1_545 5_565 140.22(7) no
O4 Cu1 Cu2 6_546 5_565 89.62(5) no
O4 Cu1 Cu2 2_564 5_565 90.38(5) no
O5 Cu1 Cu2 . 5_565 137.61(5) no
O5 Cu1 Cu2 5 5_565 42.39(5) no
Cu2 Cu1 Cu2 1_545 5_565 180.0 no
O1 Cu1 Cu3 5_565 6_556 39.09(7) no
O1 Cu1 Cu3 1_545 6_556 140.91(7) no
O4 Cu1 Cu3 6_546 6_556 41.89(5) no
O4 Cu1 Cu3 2_564 6_556 138.11(5) no
O5 Cu1 Cu3 . 6_556 91.15(5) no
O5 Cu1 Cu3 5 6_556 88.86(5) no
Cu2 Cu1 Cu3 1_545 6_556 115.641(14) no
Cu2 Cu1 Cu3 5_565 6_556 64.359(15) no
O1 Cu1 Cu3 5_565 2_554 140.91(7) no
O1 Cu1 Cu3 1_545 2_554 39.09(7) no
O4 Cu1 Cu3 6_546 2_554 138.11(5) no
O4 Cu1 Cu3 2_564 2_554 41.89(5) no
O5 Cu1 Cu3 . 2_554 88.85(5) no
O5 Cu1 Cu3 5 2_554 91.14(5) no
Cu2 Cu1 Cu3 1_545 2_554 64.359(15) no
Cu2 Cu1 Cu3 5_565 2_554 115.641(14) no
Cu3 Cu1 Cu3 6_556 2_554 180.0 no
O2 Cu2 O1 . . 172.2(2) no
O2 Cu2 O5 . 7_565 93.46(6) no
O1 Cu2 O5 . 7_565 85.98(6) no
O2 Cu2 O5 . 1_565 93.46(6) no
O1 Cu2 O5 . 1_565 85.98(6) no
O5 Cu2 O5 7_565 1_565 168.92(12) no
O2 Cu2 O3 . . 98.7(2) no
O1 Cu2 O3 . . 89.10(13) no
O5 Cu2 O3 7_565 . 93.74(6) no
O5 Cu2 O3 1_565 . 93.74(6) no
O2 Cu2 Cu1 . 3 138.68(8) no
O1 Cu2 Cu1 . 3 38.16(2) no
O5 Cu2 Cu1 7_565 3 49.57(6) no
O5 Cu2 Cu1 1_565 3 120.73(6) no
O3 Cu2 Cu1 . 3 101.16(9) no
O2 Cu2 Cu1 . 1_565 138.68(8) no
O1 Cu2 Cu1 . 1_565 38.16(2) no
O5 Cu2 Cu1 7_565 1_565 120.73(6) no
O5 Cu2 Cu1 1_565 1_565 49.57(6) no
O3 Cu2 Cu1 . 1_565 101.16(9) no
Cu1 Cu2 Cu1 3 1_565 71.250(14) no
O1 Cu3 O7 2_565 6_556 164.45(12) no
O1 Cu3 O4 2_565 7_575 82.96(6) no
O7 Cu3 O4 6_556 7_575 98.19(6) no
O1 Cu3 O4 2_565 1_545 82.96(6) no
O7 Cu3 O4 6_556 1_545 98.19(6) no
O4 Cu3 O4 7_575 1_545 162.43(11) no
O1 Cu3 O6 2_565 . 108.43(11) no
O7 Cu3 O6 6_556 . 87.12(13) no
O4 Cu3 O6 7_575 . 87.27(6) no
O4 Cu3 O6 1_545 . 87.27(6) no
O1 Cu3 Cu1 2_565 4 37.20(2) no
O7 Cu3 Cu1 6_556 4 144.934(9) no
O4 Cu3 Cu1 7_575 4 47.00(6) no
O4 Cu3 Cu1 1_545 4 116.87(6) no
O6 Cu3 Cu1 . 4 94.07(7) no
O1 Cu3 Cu1 2_565 2 37.20(2) no
O7 Cu3 Cu1 6_556 2 144.934(9) no
O4 Cu3 Cu1 7_575 2 116.87(6) no
O4 Cu3 Cu1 1_545 2 47.00(6) no
O6 Cu3 Cu1 . 2 94.07(7) no
Cu1 Cu3 Cu1 4 2 70.024(14) no
O6 Mo1 O7 . . 108.4(2) no
O6 Mo1 O5 . 7_565 109.99(9) no
O7 Mo1 O5 . 7_565 110.22(8) no
O6 Mo1 O5 . . 109.99(9) no
O7 Mo1 O5 . . 110.22(8) no
O5 Mo1 O5 7_565 . 108.03(13) no
O3 Mo2 O2 6_556 . 110.5(2) no
O3 Mo2 O4 6_556 . 109.52(9) no
O2 Mo2 O4 . . 108.81(11) no
O3 Mo2 O4 6_556 7_575 109.52(9) no
O2 Mo2 O4 . 7_575 108.81(11) no
O4 Mo2 O4 . 7_575 109.65(13) no
Cu1 O1 Cu1 3 1_565 134.43(13) no
Cu1 O1 Cu2 3 . 102.06(7) no
Cu1 O1 Cu2 1_565 . 102.06(7) no
Cu1 O1 Cu3 3 2_564 103.71(7) no
Cu1 O1 Cu3 1_565 2_564 103.71(7) no
Cu2 O1 Cu3 . 2_564 109.63(11) no
Mo2 O2 Cu2 . . 159.7(3) no
Mo2 O3 Cu2 6_656 . 154.0(3) no
Mo2 O4 Cu3 . 1_565 138.35(11) no
Mo2 O4 Cu1 . 2_565 129.30(10) no
Cu3 O4 Cu1 1_565 2_565 91.11(7) no
Mo1 O5 Cu2 . 1_545 138.48(11) no
Mo1 O5 Cu1 . . 125.00(10) no
Cu2 O5 Cu1 1_545 . 88.04(7) no
Mo1 O6 Cu3 . . 153.5(2) no
Mo1 O7 Cu3 . 6_656 173.0(2) no

loop_
_geom_bond_atom_site_label_1
_geom_bond_atom_site_label_2
_geom_bond_site_symmetry_2
_geom_bond_distance
_geom_bond_publ_flag
Cu1 O1 5_565 1.8610(10) yes
Cu1 O1 1_545 1.8610(10) yes
Cu1 O4 6_546 2.187(2) yes
Cu1 O4 2_564 2.187(2) yes
Cu1 O5 . 2.243(2) yes
Cu1 O5 5 2.243(2) yes
Cu1 Cu2 1_545 2.9452(5) no
Cu1 Cu2 5_565 2.9452(5) no
Cu1 Cu3 6_556 2.9900(5) no
Cu1 Cu3 2_554 2.9900(5) no
Cu2 O2 . 1.896(3) yes
Cu2 O1 . 1.927(2) yes
Cu2 O5 7_565 1.987(2) yes
Cu2 O5 1_565 1.987(2) yes
Cu2 O3 . 2.156(3) yes
Cu2 Cu1 3 2.9452(5) no
Cu2 Cu1 1_565 2.9452(5) no
Cu3 O1 2_565 1.941(2) yes
Cu3 O7 6_556 1.951(3) yes
Cu3 O4 7_575 1.997(2) yes
Cu3 O4 1_545 1.997(2) yes
Cu3 O6 . 2.358(3) yes
Cu3 O3 2_565 2.566(4) yes
Cu3 Cu1 4 2.9900(5) no
Cu3 Cu1 2 2.9900(5) no
Mo1 O6 . 1.713(3) yes
Mo1 O7 . 1.762(3) yes
Mo1 O5 7_565 1.796(2) yes
Mo1 O5 . 1.796(2) yes
Mo2 O3 6_556 1.721(3) yes
Mo2 O2 . 1.737(3) yes
Mo2 O4 . 1.783(2) yes
Mo2 O4 7_575 1.783(2) yes
O1 Cu1 3 1.8607(9) no
O1 Cu1 1_565 1.8607(9) no
O1 Cu3 2_564 1.941(2) no
O3 Mo2 6_656 1.721(3) no
O4 Cu3 1_565 1.997(2) no
O4 Cu1 2_565 2.187(2) no
O5 Cu2 1_545 1.987(2) no
O7 Cu3 6_656 1.951(3) no
